data_4350826
loop_
_publ_author_name
'Kurakevych, Oleksandr O.'
'Le Godec, Yann'
'Crichton, Wilson A.'
'Guignard, J\'er\'emy'
'Strobel, Timothy A.'
'Zhang, Haidong'
'Liu, Hanyu'
'Coelho Diogo, Cristina'
'Polian, Alain'
'Menguy, Nicolas'
'Juhl, Stephen J.'
'Gervais, Christel'

_publ_section_title
;
 Synthesis of Bulk BC8 Silicon Allotrope by Direct Transformation and
 Reduced-Pressure Chemical Pathways
;
_journal_coden_ASTM INOCAJ
_journal_issue 17
_journal_name_full 'Inorganic Chemistry'
_journal_page_first 8943
_journal_page_last 8950
_journal_paper_doi 10.1021/acs.inorgchem.6b01443
_journal_volume 55
_journal_year 2016
_chemical_formula_sum Si
_chemical_name_common 'Si III_Ia-3 BC8'
_space_group_IT_number 206
_space_group_name_Hall '-I 2b 2c 3'
_space_group_name_H-M_alt 'I a -3'
_cell_angle_alpha 90.000000
_cell_angle_beta 90.000000
_cell_angle_gamma 90.000000
_cell_formula_units_Z 8
_cell_length_a 6.621800
_cell_length_b 6.621800
_cell_length_c 6.621800
_cell_volume 290.354
_cod_data_source_file submission_COD_SiIIIBC8_Ia-3_InChem.cif
_cod_data_source_block VESTA_phase_1
_cod_original_cell_volume 290.977000
_cod_database_code 4350826

loop_
_symmetry_equiv_pos_site_id
_symmetry_equiv_pos_as_xyz
1 +x,+y,+z
2 +z,+x,+y
3 +y,+z,+x
4 +x+1/2,-y+1/2,-z
5 -z,+x+1/2,-y+1/2
6 -y+1/2,-z,+x+1/2
7 -z+1/2,-x,+y+1/2
8 +y+1/2,-z+1/2,-x
9 -y,+z+1/2,-x+1/2
10 -x+1/2,-y,+z+1/2
11 +z+1/2,-x+1/2,-y
12 -x,+y+1/2,-z+1/2
-1 -x,-y,-z
-2 -z,-x,-y
-3 -y,-z,-x
-4 -x+1/2,+y+1/2,+z
-5 +z,-x+1/2,+y+1/2
-6 +y+1/2,+z,-x+1/2
-7 +z+1/2,+x,-y+1/2
-8 -y+1/2,+z+1/2,+x
-9 +y,-z+1/2,+x+1/2
-10 +x+1/2,+y,-z+1/2
-11 -z+1/2,+x+1/2,+y
-12 +x,-y+1/2,+z+1/2
101 +x+1/2,+y+1/2,+z+1/2
102 +z+1/2,+x+1/2,+y+1/2
103 +y+1/2,+z+1/2,+x+1/2
104 +x,-y,-z+1/2
105 -z+1/2,+x,-y
106 -y,-z+1/2,+x
107 -z,-x+1/2,+y
108 +y,-z,-x+1/2
109 -y+1/2,+z,-x
110 -x,-y+1/2,+z
111 +z,-x,-y+1/2
112 -x+1/2,+y,-z
-101 -x+1/2,-y+1/2,-z+1/2
-102 -z+1/2,-x+1/2,-y+1/2
-103 -y+1/2,-z+1/2,-x+1/2
-104 -x,+y,+z+1/2
-105 +z+1/2,-x,+y
-106 +y,+z+1/2,-x
-107 +z,+x+1/2,-y
-108 -y,+z,+x+1/2
-109 +y+1/2,-z,+x
-110 +x,+y+1/2,-z
-111 -z,+x,+y+1/2
-112 +x+1/2,-y,+z

loop_
_atom_site_label
_atom_site_occupancy
_atom_site_fract_x
_atom_site_fract_y
_atom_site_fract_z
_atom_site_adp_type
_atom_site_type_symbol
Si 0.9999 0.103000 0.103000 0.103000 Uiso Si

loop_
_atom_type_symbol
Si

loop_
_citation_id
_citation_title
_citation_journal_full
_citation_journal_id_ASTM
_citation_year
_citation_journal_volume
_citation_journal_issue
_citation_page_first
_citation_page_last
_citation_doi
_citation_special_details
1
;
 Correction to Synthesis of Bulk BC8 Silicon Allotrope by Direct Transformation
 and Reduced-Pressure Chemical Pathways
;
'Inorganic Chemistry' INOCAJ 2016 55 19 9949 9949 10.1021/acs.inorgchem.6b02124
;
 The correction lists Nasim Alem from the Department of Materials Science and
 Engineering, The Pennsylvania State University as one of the coauthors of the
 original publication.
;
